data_1515956
loop_
_publ_author_name
'Ayitou, Anoklase Jean-Luc'
'Ugrinov, Angel'
'Sivaguru, J.'

_publ_section_title
;
 6pi-Photocyclization of O-tert-butylacrylanilides. N-substitution
 dictates the regiochemistry of cyclization.
;
_journal_issue 6
_journal_name_full
'Photochemical &amp; photobiological sciences : Official journal of the European Photochemistry Association and the European Society for Photobiology'
_journal_page_first 751
_journal_page_last 754
_journal_paper_doi 10.1039/b903861b
_journal_volume 8
_journal_year 2009
_chemical_formula_sum 'C15 H21 N O'
_chemical_formula_weight 231.33
_chemical_name_systematic
;
?
;
_space_group_IT_number 82
_symmetry_cell_setting tetragonal
_symmetry_space_group_name_Hall 'I -4'
_symmetry_space_group_name_H-M 'I -4'
_atom_sites_solution_hydrogens geom
_atom_sites_solution_primary direct
_atom_sites_solution_secondary difmap
_audit_creation_method SHELXL-97
_cell_angle_alpha 90.00
_cell_angle_beta 90.00
_cell_angle_gamma 90.00
_cell_formula_units_Z 8
_cell_length_a 17.588(12)
_cell_length_b 17.588(12)
_cell_length_c 8.963(13)
_cell_measurement_reflns_used 969
_cell_measurement_temperature 533(2)
_cell_measurement_theta_max 26
_cell_measurement_theta_min 2
_cell_volume 2773(5)
_computing_cell_refinement 'Bruker SMART'
_computing_data_collection 'Bruker SMART'
_computing_data_reduction 'Bruker SAINT'
_computing_molecular_graphics 'Bruker SHELXTL'
_computing_publication_material 'Bruker SHELXTL'
_computing_structure_refinement 'SHELXL-97 (Sheldrick, 1997)'
_computing_structure_solution 'SHELXS-97 (Sheldrick, 1990)'
_diffrn_ambient_temperature 533(2)
_diffrn_measured_fraction_theta_full 0.990
_diffrn_measured_fraction_theta_max 0.990
_diffrn_measurement_device_type 'CCD area detector'
_diffrn_measurement_method 'phi and omega scans'
_diffrn_radiation_monochromator graphite
_diffrn_radiation_source 'fine-focus sealed tube'
_diffrn_radiation_type MoK\a
_diffrn_radiation_wavelength 0.71073
_diffrn_reflns_av_R_equivalents 0.0444
_diffrn_reflns_av_sigmaI/netI 0.0341
_diffrn_reflns_limit_h_max 20
_diffrn_reflns_limit_h_min -21
_diffrn_reflns_limit_k_max 21
_diffrn_reflns_limit_k_min -18
_diffrn_reflns_limit_l_max 11
_diffrn_reflns_limit_l_min -11
_diffrn_reflns_number 7197
_diffrn_reflns_theta_full 26.13
_diffrn_reflns_theta_max 26.13
_diffrn_reflns_theta_min 1.64
_exptl_absorpt_coefficient_mu 0.069
_exptl_absorpt_correction_T_max 0.9878
_exptl_absorpt_correction_T_min 0.9600
_exptl_absorpt_correction_type numerical
_exptl_crystal_colour colorless
_exptl_crystal_density_diffrn 1.108
_exptl_crystal_density_method 'not measured'
_exptl_crystal_description rod
_exptl_crystal_F_000 1008
_exptl_crystal_size_max 0.60
_exptl_crystal_size_mid 0.20
_exptl_crystal_size_min 0.18
_refine_diff_density_max 0.247
_refine_diff_density_min -0.234
_refine_diff_density_rms 0.060
_refine_ls_abs_structure_details 'Flack H D (1983), Acta Cryst. A39, 876-881'
_refine_ls_abs_structure_Flack 0(10)
_refine_ls_extinction_method none
_refine_ls_goodness_of_fit_ref 1.034
_refine_ls_hydrogen_treatment mixed
_refine_ls_matrix_type full
_refine_ls_number_parameters 160
_refine_ls_number_reflns 1463
_refine_ls_number_restraints 0
_refine_ls_restrained_S_all 1.034
_refine_ls_R_factor_all 0.0753
_refine_ls_R_factor_gt 0.0562
_refine_ls_shift/su_max 0.002
_refine_ls_shift/su_mean 0.000
_refine_ls_structure_factor_coef Fsqd
_refine_ls_weighting_details 'calc w=1/[\s^2^(Fo^2^)+(0.1486P)^2^+0.0000P] where P=(Fo^2^+2Fc^2^)/3'
_refine_ls_weighting_scheme calc
_refine_ls_wR_factor_gt 0.1652
_refine_ls_wR_factor_ref 0.1964
_reflns_number_gt 1101
_reflns_number_total 1463
_reflns_threshold_expression >2sigma(I)
_cod_data_source_file b903861b.txt
_cod_data_source_block Structure_7a
_cod_depositor_comments
;
The following automatic conversions were performed:

'_symmetry_cell_setting' value 'Tetragonal' changed to 'tetragonal'
according to
/usr/data/users/saulius/automatic-downloads/retrospective/RSC/lib/dictionaries/cif_core.dic
dictionary named 'cif_core.dic' version 2.4.2 from 2011-04-26.

Automatic conversion script
Id: cif_fix_values 2281 2013-09-26 08:29:07Z andrius 
;
_cod_original_sg_symbol_H-M I-4
_cod_database_code 1515956

loop_
_symmetry_equiv_pos_as_xyz
'x, y, z'
'-x, -y, z'
'y, -x, -z'
'-y, x, -z'
'x+1/2, y+1/2, z+1/2'
'-x+1/2, -y+1/2, z+1/2'
'y+1/2, -x+1/2, -z+1/2'
'-y+1/2, x+1/2, -z+1/2'

loop_
_atom_site_label
_atom_site_type_symbol
_atom_site_fract_x
_atom_site_fract_y
_atom_site_fract_z
_atom_site_U_iso_or_equiv
_atom_site_adp_type
_atom_site_occupancy
_atom_site_symmetry_multiplicity
_atom_site_calc_flag
_atom_site_refinement_flags
O1 O 0.75996(16) 0.30972(15) 1.0704(3) 0.0496(7) Uani 1 1 d .
N1 N 0.71913(18) 0.2445(2) 0.8704(4) 0.0411(8) Uani 1 1 d .
C1 C 0.5278(3) 0.1082(3) 1.0628(8) 0.0816(17) Uani 1 1 d .
H1A H 0.5380 0.0569 1.0939 0.122 Uiso 1 1 calc R
H1B H 0.4865 0.1083 0.9928 0.122 Uiso 1 1 calc R
H1C H 0.5144 0.1383 1.1481 0.122 Uiso 1 1 calc R
C2 C 0.6181(3) 0.0917(3) 0.8560(6) 0.0617(12) Uani 1 1 d .
H2A H 0.6623 0.1119 0.8075 0.092 Uiso 1 1 calc R
H2B H 0.5763 0.0911 0.7871 0.092 Uiso 1 1 calc R
H2C H 0.6283 0.0408 0.8891 0.092 Uiso 1 1 calc R
C3 C 0.6618(3) 0.1361(2) 1.1069(5) 0.0577(11) Uani 1 1 d .
H3A H 0.7078 0.1569 1.0661 0.087 Uiso 1 1 calc R
H3B H 0.6700 0.0839 1.1334 0.087 Uiso 1 1 calc R
H3C H 0.6475 0.1644 1.1941 0.087 Uiso 1 1 calc R
C4 C 0.5979(2) 0.1412(2) 0.9899(5) 0.0480(9) Uani 1 1 d .
C5 C 0.5842(2) 0.2231(2) 0.9385(4) 0.0415(8) Uani 1 1 d .
C6 C 0.5124(2) 0.2541(2) 0.9386(6) 0.0553(10) Uani 1 1 d .
H6 H 0.4723 0.2241 0.9716 0.066 Uiso 1 1 calc R
C7 C 0.4969(3) 0.3266(3) 0.8929(6) 0.0654(13) Uani 1 1 d .
H7 H 0.4473 0.3450 0.8959 0.078 Uiso 1 1 calc R
C8 C 0.5556(3) 0.3725(3) 0.8419(7) 0.0687(13) Uani 1 1 d .
H8 H 0.5461 0.4221 0.8107 0.082 Uiso 1 1 calc R
C9 C 0.6276(3) 0.3434(2) 0.8385(6) 0.0568(11) Uani 1 1 d .
H9 H 0.6673 0.3738 0.8046 0.068 Uiso 1 1 calc R
C10 C 0.6429(2) 0.2700(2) 0.8843(4) 0.0405(8) Uani 1 1 d .
C11 C 0.7733(2) 0.2673(2) 0.9648(4) 0.0389(8) Uani 1 1 d .
C12 C 0.8518(2) 0.2374(2) 0.9394(5) 0.0458(9) Uani 1 1 d .
C13 C 0.9144(2) 0.2859(3) 0.9999(6) 0.0599(11) Uani 1 1 d .
H13A H 0.9188 0.2778 1.1055 0.090 Uiso 1 1 calc R
H13B H 0.9031 0.3384 0.9809 0.090 Uiso 1 1 calc R
H13C H 0.9614 0.2726 0.9521 0.090 Uiso 1 1 calc R
C14 C 0.8632(3) 0.1716(3) 0.8750(6) 0.0643(12) Uani 1 1 d .
H14 H 0.8203 0.1451 0.8438 0.077 Uiso 1 1 calc R
C15 C 0.9386(3) 0.1348(5) 0.8466(12) 0.104(2) Uani 1 1 d .
H15A H 0.9462 0.1294 0.7411 0.156 Uiso 1 1 calc R
H15B H 0.9397 0.0856 0.8929 0.156 Uiso 1 1 calc R
H15C H 0.9783 0.1659 0.8877 0.156 Uiso 1 1 calc R
H1 H 0.729(3) 0.223(3) 0.801(6) 0.044(13) Uiso 1 1 d .

loop_
_atom_site_aniso_label
_atom_site_aniso_U_11
_atom_site_aniso_U_22
_atom_site_aniso_U_33
_atom_site_aniso_U_23
_atom_site_aniso_U_13
_atom_site_aniso_U_12
O1 0.0515(16) 0.0561(16) 0.0411(15) -0.0041(13) -0.0023(12) 0.0000(12)
N1 0.0387(17) 0.0487(18) 0.0360(16) -0.0036(15) 0.0005(13) -0.0030(13)
C1 0.069(3) 0.082(4) 0.094(4) 0.018(3) 0.009(3) -0.028(3)
C2 0.081(3) 0.044(2) 0.060(3) -0.009(2) -0.013(2) 0.002(2)
C3 0.076(3) 0.049(2) 0.048(2) 0.0088(18) -0.012(2) -0.008(2)
C4 0.056(2) 0.0378(19) 0.050(2) 0.0011(17) -0.0010(18) -0.0084(15)
C5 0.0402(19) 0.0413(19) 0.0431(17) -0.0037(16) 0.0017(16) -0.0037(15)
C6 0.045(2) 0.058(3) 0.063(2) -0.005(2) 0.002(2) -0.0059(18)
C7 0.051(3) 0.070(3) 0.076(3) -0.005(3) -0.004(2) 0.016(2)
C8 0.071(3) 0.046(2) 0.089(3) 0.006(2) -0.009(3) 0.012(2)
C9 0.056(3) 0.045(2) 0.069(3) 0.008(2) -0.008(2) -0.0029(17)
C10 0.039(2) 0.045(2) 0.0376(17) -0.0005(15) 0.0002(14) -0.0019(14)
C11 0.040(2) 0.0422(19) 0.0343(17) 0.0034(14) 0.0008(14) -0.0062(14)
C12 0.039(2) 0.056(2) 0.0422(18) -0.0006(18) -0.0045(16) -0.0035(15)
C13 0.044(2) 0.072(3) 0.064(2) -0.008(2) -0.007(2) -0.0124(19)
C14 0.046(2) 0.069(3) 0.078(3) -0.019(3) -0.011(2) 0.0025(19)
C15 0.053(3) 0.106(4) 0.153(6) -0.047(5) -0.015(4) 0.014(3)

loop_
_atom_type_symbol
_atom_type_description
_atom_type_scat_dispersion_real
_atom_type_scat_dispersion_imag
_atom_type_scat_source
C C 0.0033 0.0000 'International Tables Vol C Tables 4.2.6.8 and 6.1.1.4'
H H 0.0000 0.0000 'International Tables Vol C Tables 4.2.6.8 and 6.1.1.4'
N N 0.0061 0.0000 'International Tables Vol C Tables 4.2.6.8 and 6.1.1.4'
O O 0.0106 0.0000 'International Tables Vol C Tables 4.2.6.8 and 6.1.1.4'

loop_
_geom_angle_atom_site_label_1
_geom_angle_atom_site_label_2
_geom_angle_atom_site_label_3
_geom_angle
C11 N1 C10 121.6(3)
C11 N1 H1 120(4)
C10 N1 H1 117(4)
C4 C1 H1A 109.5
C4 C1 H1B 109.5
H1A C1 H1B 109.5
C4 C1 H1C 109.5
H1A C1 H1C 109.5
H1B C1 H1C 109.5
C4 C2 H2A 109.5
C4 C2 H2B 109.5
H2A C2 H2B 109.5
C4 C2 H2C 109.5
H2A C2 H2C 109.5
H2B C2 H2C 109.5
C4 C3 H3A 109.5
C4 C3 H3B 109.5
H3A C3 H3B 109.5
C4 C3 H3C 109.5
H3A C3 H3C 109.5
H3B C3 H3C 109.5
C1 C4 C2 108.1(4)
C1 C4 C5 111.3(4)
C2 C4 C5 109.7(4)
C1 C4 C3 106.2(4)
C2 C4 C3 109.4(4)
C5 C4 C3 111.9(3)
C6 C5 C10 116.3(4)
C6 C5 C4 121.1(3)
C10 C5 C4 122.6(3)
C7 C6 C5 123.6(4)
C7 C6 H6 118.2
C5 C6 H6 118.2
C6 C7 C8 119.5(4)
C6 C7 H7 120.2
C8 C7 H7 120.2
C9 C8 C7 118.6(5)
C9 C8 H8 120.7
C7 C8 H8 120.7
C8 C9 C10 121.6(5)
C8 C9 H9 119.2
C10 C9 H9 119.2
C9 C10 C5 120.4(4)
C9 C10 N1 116.9(3)
C5 C10 N1 122.6(4)
O1 C11 N1 122.3(3)
O1 C11 C12 120.5(3)
N1 C11 C12 117.2(3)
C14 C12 C13 123.5(4)
C14 C12 C11 121.4(4)
C13 C12 C11 115.1(4)
C12 C13 H13A 109.5
C12 C13 H13B 109.5
H13A C13 H13B 109.5
C12 C13 H13C 109.5
H13A C13 H13C 109.5
H13B C13 H13C 109.5
C12 C14 C15 126.4(5)
C12 C14 H14 116.8
C15 C14 H14 116.8
C14 C15 H15A 109.5
C14 C15 H15B 109.5
H15A C15 H15B 109.5
C14 C15 H15C 109.5
H15A C15 H15C 109.5
H15B C15 H15C 109.5

loop_
_geom_bond_atom_site_label_1
_geom_bond_atom_site_label_2
_geom_bond_distance
O1 C11 1.228(5)
N1 C11 1.336(5)
N1 C10 1.419(5)
N1 H1 0.75(5)
C1 C4 1.511(7)
C1 H1A 0.9600
C1 H1B 0.9600
C1 H1C 0.9600
C2 C4 1.524(6)
C2 H2A 0.9600
C2 H2B 0.9600
C2 H2C 0.9600
C3 C4 1.541(6)
C3 H3A 0.9600
C3 H3B 0.9600
C3 H3C 0.9600
C4 C5 1.532(6)
C5 C6 1.374(6)
C5 C10 1.408(5)
C6 C7 1.367(7)
C6 H6 0.9300
C7 C8 1.388(8)
C7 H7 0.9300
C8 C9 1.367(7)
C8 H8 0.9300
C9 C10 1.382(6)
C9 H9 0.9300
C11 C12 1.495(5)
C12 C14 1.308(7)
C12 C13 1.494(6)
C13 H13A 0.9600
C13 H13B 0.9600
C13 H13C 0.9600
C14 C15 1.497(7)
C14 H14 0.9300
C15 H15A 0.9600
C15 H15B 0.9600
C15 H15C 0.9600
